data_7205698
loop_
_publ_author_name
'Li, Baiyan'
'Zhang, Yiming'
'Li, Guanghua'
'Liu, Dan'
'Chen, Yan'
'Hu, Weiwei'
'Shi, Zhan'
'Feng, Shouhua'

_publ_section_title
;
 Design and construction of coordination polymers by
 2,2&#x2032;-dinitro-4,4&#x2032;-biphenyldicarboxylate and
 imidazole-based ligands: diverse structures based on different metal
 ions
;
_journal_issue 7
_journal_name_full CrystEngComm
_journal_page_first 2457
_journal_paper_doi 10.1039/c0ce00682c
_journal_volume 13
_journal_year 2011
_chemical_formula_moiety 'C43 H37 Co2 N10 O18'
_chemical_formula_sum 'C43 H37 Co2 N10 O18'
_chemical_formula_weight 1099.69
_chemical_melting_point ?
_chemical_name_systematic
;
?
;
_space_group_IT_number 2
_symmetry_cell_setting triclinic
_symmetry_space_group_name_Hall '-P 1'
_symmetry_space_group_name_H-M 'P -1'
_atom_sites_solution_hydrogens geom
_atom_sites_solution_primary direct
_atom_sites_solution_secondary difmap
_audit_creation_method SHELXL-97
_cell_angle_alpha 63.53(3)
_cell_angle_beta 72.82(3)
_cell_angle_gamma 68.38(3)
_cell_formula_units_Z 2
_cell_length_a 12.405(3)
_cell_length_b 14.088(3)
_cell_length_c 15.765(3)
_cell_measurement_reflns_used 10195
_cell_measurement_temperature 293(2)
_cell_measurement_theta_max 27.46
_cell_measurement_theta_min 3.03
_cell_volume 2264.1(11)
_computing_cell_refinement Process-auto
_computing_data_collection Process-auto
_computing_data_reduction Process-auto
_computing_structure_refinement 'SHELXL-97 (Sheldrick, 1997)'
_computing_structure_solution 'SHELXS-97 (Sheldrick, 1990)'
_diffrn_ambient_temperature 293(2)
_diffrn_detector_area_resol_mean 10.0
_diffrn_measured_fraction_theta_full 0.983
_diffrn_measured_fraction_theta_max 0.983
_diffrn_measurement_device_type 'Rigaku RAXIS-RAPID'
_diffrn_measurement_method omega-scan
_diffrn_radiation_monochromator graphite
_diffrn_radiation_source 'fine-focus sealed tube'
_diffrn_radiation_type MoK\a
_diffrn_radiation_wavelength 0.71073
_diffrn_reflns_av_R_equivalents 0.0673
_diffrn_reflns_av_sigmaI/netI 0.0912
_diffrn_reflns_limit_h_max 16
_diffrn_reflns_limit_h_min -16
_diffrn_reflns_limit_k_max 18
_diffrn_reflns_limit_k_min -18
_diffrn_reflns_limit_l_max 20
_diffrn_reflns_limit_l_min -20
_diffrn_reflns_number 22307
_diffrn_reflns_theta_full 27.46
_diffrn_reflns_theta_max 27.46
_diffrn_reflns_theta_min 3.03
_diffrn_standards_decay_% 0
_diffrn_standards_interval_count 0
_diffrn_standards_interval_time 0
_diffrn_standards_number 0
_exptl_absorpt_coefficient_mu 0.823
_exptl_absorpt_correction_type none
_exptl_crystal_colour pink
_exptl_crystal_density_diffrn 1.613
_exptl_crystal_density_meas ?
_exptl_crystal_density_method 'not measured'
_exptl_crystal_description block
_exptl_crystal_F_000 1126
_exptl_crystal_size_max 0.23
_exptl_crystal_size_mid 0.21
_exptl_crystal_size_min 0.20
_refine_diff_density_max 0.765
_refine_diff_density_min -0.563
_refine_diff_density_rms 0.112
_refine_ls_extinction_method none
_refine_ls_goodness_of_fit_ref 1.026
_refine_ls_hydrogen_treatment mixed
_refine_ls_matrix_type full
_refine_ls_number_parameters 692
_refine_ls_number_reflns 10195
_refine_ls_number_restraints 24
_refine_ls_restrained_S_all 1.025
_refine_ls_R_factor_all 0.0967
_refine_ls_R_factor_gt 0.0619
_refine_ls_shift/su_max 0.000
_refine_ls_shift/su_mean 0.000
_refine_ls_structure_factor_coef Fsqd
_refine_ls_weighting_details 'calc w=1/[\s^2^(Fo^2^)+(0.0761P)^2^+2.1102P] where P=(Fo^2^+2Fc^2^)/3'
_refine_ls_weighting_scheme calc
_refine_ls_wR_factor_gt 0.1423
_refine_ls_wR_factor_ref 0.1609
_reflns_number_gt 7186
_reflns_number_total 10195
_reflns_threshold_expression >2sigma(I)
_cod_data_source_file c0ce00682c.txt
_cod_data_source_block compound-2
_cod_depositor_comments
;
The following automatic conversions were performed:

'_chemical_melting_point' value 'not measured' was changed to '?' -
the value is undefined or not given.

Automatic conversion script
Id: cif_fix_values 1569 2011-02-09 13:29:24Z adriana 

The following automatic conversions were performed:

'_exptl_crystal_density_meas' value 'not measured' was changed to '?'
- the value is perceived as not measured.

Automatic conversion script
Id: cif_fix_values 3008 2015-01-20 13:52:24Z robertas 
;
_cod_original_cell_volume 2264.0(8)
_cod_original_sg_symbol_H-M P-1
_cod_database_code 7205698

loop_
_symmetry_equiv_pos_as_xyz
'x, y, z'
'-x, -y, -z'

loop_
_atom_site_label
_atom_site_type_symbol
_atom_site_fract_x
_atom_site_fract_y
_atom_site_fract_z
_atom_site_U_iso_or_equiv
_atom_site_adp_type
_atom_site_occupancy
_atom_site_symmetry_multiplicity
_atom_site_calc_flag
_atom_site_refinement_flags
_atom_site_disorder_assembly
_atom_site_disorder_group
Co1 Co 0.18444(5) 0.07490(4) 0.05006(3) 0.01263(14) Uani 1 1 d . . .
Co2 Co 0.30761(5) -0.04950(4) 0.23946(3) 0.01320(14) Uani 1 1 d . . .
O1 O 0.2356(2) 0.2200(2) -0.01942(18) 0.0169(6) Uani 1 1 d . . .
O2 O 0.0567(2) 0.3394(2) -0.0084(2) 0.0208(6) Uani 1 1 d . . .
O3 O 0.5859(2) 0.9496(2) -0.21822(19) 0.0197(6) Uani 1 1 d . . .
O4 O 0.5020(2) 0.9112(2) -0.06373(19) 0.0201(6) Uani 1 1 d . . .
O5 O 0.5617(3) 0.5068(3) -0.1061(2) 0.0309(7) Uani 1 1 d . . .
O6 O 0.5787(3) 0.3613(2) -0.1300(2) 0.0301(7) Uani 1 1 d . . .
O7 O 0.5049(4) 0.7725(3) -0.3920(2) 0.0578(12) Uani 1 1 d . . .
O8 O 0.4669(4) 0.6172(3) -0.3087(2) 0.0505(11) Uani 1 1 d . . .
O9 O 0.1767(2) 0.0939(2) 0.17950(18) 0.0138(6) Uani 1 1 d . . .
O10 O -0.0120(2) 0.1257(2) 0.24849(19) 0.0181(6) Uani 1 1 d . . .
O11 O 0.2102(2) 0.8474(2) 0.26083(18) 0.0178(6) Uani 1 1 d . . .
O12 O 0.1541(2) 0.9219(2) 0.11608(18) 0.0157(6) Uani 1 1 d . . .
O13 O -0.1571(3) 0.3933(3) 0.4052(3) 0.0543(12) Uani 1 1 d . . .
O14 O -0.1199(3) 0.5491(2) 0.3129(2) 0.0310(8) Uani 1 1 d . . .
O15 O 0.1725(9) 0.3696(10) 0.4138(8) 0.021(3) Uani 0.50 1 d PU . .
O15' O 0.2241(17) 0.362(3) 0.397(2) 0.025(6) Uani 0.20 1 d PU . .
O15" O 0.1247(16) 0.3812(19) 0.4324(14) 0.023(4) Uani 0.30 1 d PU . .
O16 O 0.1295(3) 0.4888(3) 0.4800(2) 0.0399(9) Uani 1 1 d . . .
O17 O 0.3588(2) -0.0165(2) 0.07964(18) 0.0158(6) Uani 1 1 d D . .
O18 O -0.0004(2) 0.1563(2) 0.05692(19) 0.0171(6) Uani 1 1 d D . .
N1 N 0.5196(3) 0.4463(3) -0.1151(2) 0.0221(8) Uani 1 1 d . . .
N2 N 0.4735(4) 0.7036(3) -0.3152(3) 0.0305(9) Uani 1 1 d . . .
N3 N -0.0966(3) 0.4484(3) 0.3403(3) 0.0265(8) Uani 1 1 d . . .
N4 N 0.1470(4) 0.4645(3) 0.4103(3) 0.0333(10) Uani 1 1 d . . .
N5 N 0.1904(3) 0.0725(3) -0.0828(2) 0.0172(7) Uani 1 1 d . . .
N6 N 0.1854(3) 0.1347(3) -0.2372(2) 0.0199(7) Uani 1 1 d . . .
N7 N 0.2423(3) -0.0472(3) -0.6222(2) 0.0173(7) Uani 1 1 d . . .
N8 N 0.1894(3) 0.0194(3) -0.5083(2) 0.0230(8) Uani 1 1 d . . .
N9 N 0.4487(3) -0.1857(3) 0.2797(2) 0.0179(7) Uani 1 1 d . . .
N10 N 0.5673(3) -0.3293(3) 0.3731(2) 0.0227(8) Uani 1 1 d . . .
C1 C 0.3223(4) 0.5840(3) -0.1318(3) 0.0159(8) Uani 1 1 d . . .
C2 C 0.3912(3) 0.4740(3) -0.1075(3) 0.0148(8) Uani 1 1 d . . .
C3 C 0.3436(4) 0.3869(3) -0.0755(3) 0.0158(8) Uani 1 1 d . . .
H3 H 0.3916 0.3147 -0.0590 0.080 Uiso 1 1 calc . . .
C4 C 0.2228(3) 0.4088(3) -0.0684(3) 0.0153(8) Uani 1 1 d . . .
C5 C 0.1533(3) 0.5181(3) -0.0954(3) 0.0172(8) Uani 1 1 d . . .
H5 H 0.0729 0.5335 -0.0924 0.080 Uiso 1 1 calc . . .
C6 C 0.2029(4) 0.6035(3) -0.1265(3) 0.0186(8) Uani 1 1 d . . .
H6 H 0.1551 0.6757 -0.1444 0.080 Uiso 1 1 calc . . .
C7 C 0.1675(4) 0.3152(3) -0.0292(3) 0.0152(8) Uani 1 1 d . . .
C8 C 0.3671(3) 0.6770(3) -0.1487(3) 0.0162(8) Uani 1 1 d . . .
C9 C 0.4391(4) 0.7306(3) -0.2290(3) 0.0189(9) Uani 1 1 d . . .
C10 C 0.4838(4) 0.8087(3) -0.2315(3) 0.0202(9) Uani 1 1 d . . .
H10 H 0.5324 0.8421 -0.2858 0.080 Uiso 1 1 calc . . .
C11 C 0.4551(3) 0.8366(3) -0.1515(3) 0.0158(8) Uani 1 1 d . . .
C12 C 0.3744(4) 0.7925(3) -0.0745(3) 0.0201(9) Uani 1 1 d . . .
H12 H 0.3495 0.8153 -0.0231 0.080 Uiso 1 1 calc . . .
C13 C 0.3311(4) 0.7151(3) -0.0740(3) 0.0193(9) Uani 1 1 d . . .
H13 H 0.2763 0.6873 -0.0222 0.080 Uiso 1 1 calc . . .
C14 C 0.5176(3) 0.9059(3) -0.1444(3) 0.0159(8) Uani 1 1 d . . .
C15 C 0.1056(4) 0.4346(3) 0.2450(3) 0.0150(8) Uani 1 1 d . . .
C16 C 0.0090(3) 0.3907(3) 0.2900(3) 0.0164(8) Uani 1 1 d . . .
C17 C 0.0031(4) 0.2968(3) 0.2858(3) 0.0177(8) Uani 1 1 d . . .
H17 H -0.0624 0.2704 0.3170 0.080 Uiso 1 1 calc . . .
C18 C 0.0965(3) 0.2422(3) 0.2341(3) 0.0134(8) Uani 1 1 d . . .
C19 C 0.1932(4) 0.2830(3) 0.1882(3) 0.0195(9) Uani 1 1 d . . .
H19 H 0.2556 0.2470 0.1533 0.080 Uiso 1 1 calc . . .
C20 C 0.1982(3) 0.3772(3) 0.1935(3) 0.0176(8) Uani 1 1 d . . .
H20 H 0.2642 0.4028 0.1624 0.080 Uiso 1 1 calc . . .
C21 C 0.0836(4) 0.1458(3) 0.2227(3) 0.0152(8) Uani 1 1 d . . .
C22 C 0.1146(3) 0.5391(3) 0.2416(3) 0.0144(8) Uani 1 1 d . . .
C23 C 0.1382(4) 0.5543(3) 0.3155(3) 0.0180(8) Uani 1 1 d . . .
C24 C 0.1548(4) 0.6520(3) 0.3037(3) 0.0170(8) Uani 1 1 d . . .
H24 H 0.1727 0.6581 0.3540 0.080 Uiso 1 1 calc . . .
C25 C 0.1446(3) 0.7406(3) 0.2160(3) 0.0137(8) Uani 1 1 d . . .
C26 C 0.1157(4) 0.7291(3) 0.1426(3) 0.0167(8) Uani 1 1 d . . .
H26 H 0.1052 0.7888 0.0846 0.080 Uiso 1 1 calc . . .
C27 C 0.1023(4) 0.6299(3) 0.1550(3) 0.0183(8) Uani 1 1 d . . .
H27 H 0.0848 0.6239 0.1045 0.080 Uiso 1 1 calc . . .
C28 C 0.1713(3) 0.8465(3) 0.1955(3) 0.0137(8) Uani 1 1 d . . .
C29 C 0.2203(4) 0.1439(3) -0.1682(3) 0.0220(9) Uani 1 1 d . . .
H29 H 0.2601 0.1939 -0.1797 0.080 Uiso 1 1 calc . . .
C30 C 0.1312(4) 0.0171(3) -0.0983(3) 0.0202(9) Uani 1 1 d . . .
H30 H 0.0980 -0.0376 -0.0504 0.080 Uiso 1 1 calc . . .
C31 C 0.1284(4) 0.0535(3) -0.1926(3) 0.0194(9) Uani 1 1 d . . .
H31 H 0.0947 0.0289 -0.2216 0.080 Uiso 1 1 calc . . .
C32 C 0.2057(5) 0.2027(4) -0.3409(3) 0.0300(11) Uani 1 1 d . . .
H32A H 0.2210 0.2692 -0.3492 0.080 Uiso 1 1 calc . . .
H32B H 0.1354 0.2244 -0.3678 0.080 Uiso 1 1 calc . . .
C33 C 0.3083(5) 0.1411(4) -0.3949(3) 0.0339(11) Uani 1 1 d . . .
H33A H 0.3747 0.1095 -0.3610 0.080 Uiso 1 1 calc . . .
H33B H 0.3299 0.1939 -0.4578 0.080 Uiso 1 1 calc . . .
C34 C 0.2865(4) 0.0487(4) -0.4081(3) 0.0273(10) Uani 1 1 d . . .
H34A H 0.3561 0.0163 -0.4449 0.080 Uiso 1 1 calc . . .
H34B H 0.2730 -0.0085 -0.3457 0.080 Uiso 1 1 calc . . .
C35 C 0.1818(4) 0.0893(4) -0.4591(3) 0.0292(11) Uani 1 1 d . . .
H35A H 0.1104 0.0912 -0.4125 0.080 Uiso 1 1 calc . . .
H35B H 0.1771 0.1640 -0.5056 0.080 Uiso 1 1 calc . . .
C36 C 0.2462(4) 0.0294(3) -0.5975(3) 0.0206(9) Uani 1 1 d . . .
H36 H 0.2840 0.0839 -0.6372 0.080 Uiso 1 1 calc . . .
C37 C 0.1810(4) -0.1114(4) -0.5434(3) 0.0252(10) Uani 1 1 d . . .
H37 H 0.1642 -0.1725 -0.5394 0.080 Uiso 1 1 calc . . .
C38 C 0.1483(4) -0.0722(4) -0.4718(3) 0.0277(10) Uani 1 1 d . . .
H38 H 0.1069 -0.1013 -0.4110 0.080 Uiso 1 1 calc . . .
C39 C 0.4781(4) -0.2368(3) 0.3661(3) 0.0222(9) Uani 1 1 d . . .
H39 H 0.4418 -0.2121 0.4161 0.080 Uiso 1 1 calc . . .
C40 C 0.5226(4) -0.2503(4) 0.2286(3) 0.0273(10) Uani 1 1 d . . .
H40 H 0.5230 -0.2346 0.1646 0.080 Uiso 1 1 calc . . .
C41 C 0.5942(4) -0.3399(4) 0.2862(3) 0.0278(10) Uani 1 1 d . . .
H41 H 0.6503 -0.3972 0.2702 0.080 Uiso 1 1 calc . . .
C42 C 0.6105(4) -0.4129(4) 0.4615(3) 0.0277(10) Uani 1 1 d . . .
H42A H 0.5834 -0.3827 0.5111 0.080 Uiso 1 1 calc . . .
H42B H 0.6957 -0.4345 0.4507 0.080 Uiso 1 1 calc . . .
C43 C 0.5664(4) -0.5135(4) 0.4943(3) 0.0283(10) Uani 1 1 d . . .
H43A H 0.6024 -0.5485 0.4480 0.080 Uiso 1 1 calc . . .
H43B H 0.5915 -0.5661 0.5552 0.080 Uiso 1 1 calc . . .
H2A H -0.035(4) 0.137(4) 0.1250(16) 0.042(14) Uiso 1 1 d D . .
H2B H 0.009(7) 0.231(3) 0.038(4) 0.12(3) Uiso 1 1 d D . .
H1A H 0.397(4) -0.061(4) 0.042(4) 0.064(18) Uiso 1 1 d D . .
H1B H 0.410(4) 0.026(4) 0.073(4) 0.054(17) Uiso 1 1 d D . .

loop_
_atom_site_aniso_label
_atom_site_aniso_U_11
_atom_site_aniso_U_22
_atom_site_aniso_U_33
_atom_site_aniso_U_23
_atom_site_aniso_U_13
_atom_site_aniso_U_12
Co1 0.0187(3) 0.0105(3) 0.0118(3) -0.0047(2) -0.0017(2) -0.0073(2)
Co2 0.0178(3) 0.0126(3) 0.0128(3) -0.0060(2) -0.0016(2) -0.0072(2)
O1 0.0204(14) 0.0144(13) 0.0192(14) -0.0089(12) -0.0014(11) -0.0064(12)
O2 0.0229(16) 0.0133(14) 0.0286(16) -0.0065(13) -0.0042(13) -0.0092(12)
O3 0.0275(16) 0.0182(14) 0.0181(14) -0.0076(12) -0.0003(12) -0.0131(13)
O4 0.0249(16) 0.0231(15) 0.0210(14) -0.0145(13) 0.0043(12) -0.0143(13)
O5 0.0239(17) 0.0274(17) 0.047(2) -0.0108(16) -0.0085(15) -0.0152(14)
O6 0.0229(16) 0.0276(17) 0.0410(19) -0.0185(16) -0.0031(14) -0.0028(14)
O7 0.103(3) 0.062(3) 0.0243(18) -0.0235(19) 0.024(2) -0.058(3)
O8 0.098(3) 0.047(2) 0.0290(19) -0.0265(18) 0.016(2) -0.050(2)
O9 0.0176(14) 0.0113(13) 0.0132(13) -0.0069(11) -0.0004(11) -0.0037(11)
O10 0.0201(15) 0.0216(14) 0.0193(14) -0.0131(12) 0.0036(11) -0.0114(12)
O11 0.0270(16) 0.0151(14) 0.0172(13) -0.0062(12) -0.0043(12) -0.0112(12)
O12 0.0241(15) 0.0106(13) 0.0146(13) -0.0019(11) -0.0058(11) -0.0087(12)
O13 0.052(2) 0.043(2) 0.073(3) -0.041(2) 0.037(2) -0.031(2)
O14 0.0278(17) 0.0213(16) 0.046(2) -0.0230(16) 0.0016(15) -0.0016(14)
O15 0.034(9) 0.008(5) 0.016(7) -0.003(4) -0.002(7) -0.004(8)
O15' 0.017(12) 0.012(8) 0.041(13) -0.005(8) -0.015(10) 0.003(10)
O15" 0.049(12) 0.005(6) 0.008(6) -0.004(5) 0.012(7) -0.011(9)
O16 0.062(2) 0.042(2) 0.0195(16) -0.0003(15) -0.0153(16) -0.0266(19)
O17 0.0209(15) 0.0144(13) 0.0157(13) -0.0097(12) 0.0011(11) -0.0067(12)
O18 0.0213(15) 0.0160(14) 0.0182(14) -0.0079(12) -0.0031(12) -0.0079(12)
N1 0.0211(18) 0.0209(18) 0.0230(18) -0.0061(16) -0.0020(15) -0.0084(16)
N2 0.049(3) 0.036(2) 0.0203(19) -0.0143(18) 0.0069(17) -0.031(2)
N3 0.026(2) 0.0233(19) 0.039(2) -0.0220(18) 0.0051(17) -0.0119(17)
N4 0.058(3) 0.022(2) 0.029(2) -0.0002(17) -0.023(2) -0.020(2)
N5 0.0211(18) 0.0171(17) 0.0180(17) -0.0112(15) -0.0001(14) -0.0067(15)
N6 0.032(2) 0.0165(17) 0.0139(16) -0.0069(14) -0.0003(15) -0.0108(16)
N7 0.0232(18) 0.0177(17) 0.0150(16) -0.0066(14) -0.0043(14) -0.0083(15)
N8 0.037(2) 0.0203(18) 0.0153(16) -0.0103(15) -0.0024(15) -0.0084(16)
N9 0.0200(18) 0.0160(17) 0.0197(17) -0.0077(15) -0.0016(14) -0.0072(15)
N10 0.0241(19) 0.0196(18) 0.0195(18) -0.0062(15) -0.0059(15) -0.0005(16)
C1 0.024(2) 0.0157(19) 0.0116(18) -0.0048(16) 0.0013(16) -0.0135(17)
C2 0.0135(19) 0.019(2) 0.0142(18) -0.0076(16) 0.0002(15) -0.0068(16)
C3 0.024(2) 0.0093(17) 0.0156(18) -0.0056(16) -0.0015(16) -0.0070(16)
C4 0.021(2) 0.0170(19) 0.0131(18) -0.0075(16) -0.0031(15) -0.0079(17)
C5 0.020(2) 0.0153(19) 0.019(2) -0.0071(17) -0.0040(16) -0.0064(17)
C6 0.023(2) 0.0137(19) 0.021(2) -0.0056(17) -0.0041(17) -0.0082(17)
C7 0.025(2) 0.0133(19) 0.0118(18) -0.0052(16) -0.0030(16) -0.0098(17)
C8 0.021(2) 0.0162(19) 0.0153(18) -0.0055(16) -0.0028(16) -0.0097(17)
C9 0.025(2) 0.019(2) 0.0173(19) -0.0104(17) 0.0026(17) -0.0105(18)
C10 0.029(2) 0.016(2) 0.018(2) -0.0045(17) -0.0043(17) -0.0125(18)
C11 0.020(2) 0.0136(18) 0.0164(19) -0.0068(16) -0.0027(16) -0.0056(17)
C12 0.020(2) 0.023(2) 0.021(2) -0.0107(18) -0.0015(17) -0.0093(18)
C13 0.020(2) 0.021(2) 0.019(2) -0.0080(17) 0.0039(16) -0.0122(18)
C14 0.018(2) 0.0123(18) 0.019(2) -0.0083(17) -0.0023(16) -0.0047(16)
C15 0.024(2) 0.0113(18) 0.0137(18) -0.0051(16) -0.0041(16) -0.0071(17)
C16 0.017(2) 0.0139(19) 0.0178(19) -0.0098(17) -0.0009(16) -0.0010(16)
C17 0.021(2) 0.0133(19) 0.022(2) -0.0091(17) -0.0041(17) -0.0047(17)
C18 0.019(2) 0.0087(17) 0.0121(17) -0.0014(15) -0.0060(15) -0.0032(16)
C19 0.027(2) 0.0143(19) 0.0177(19) -0.0077(17) -0.0001(17) -0.0064(18)
C20 0.020(2) 0.0148(19) 0.0178(19) -0.0045(17) -0.0005(16) -0.0083(17)
C21 0.023(2) 0.0127(18) 0.0113(17) -0.0018(16) -0.0050(16) -0.0083(17)
C22 0.017(2) 0.0083(17) 0.0200(19) -0.0086(16) -0.0034(16) -0.0010(16)
C23 0.030(2) 0.0096(18) 0.0144(18) 0.0000(16) -0.0076(17) -0.0085(17)
C24 0.023(2) 0.018(2) 0.0141(18) -0.0060(16) -0.0054(16) -0.0084(17)
C25 0.0142(19) 0.0105(18) 0.0186(19) -0.0070(16) -0.0024(15) -0.0039(15)
C26 0.022(2) 0.0111(18) 0.0156(18) -0.0037(16) -0.0038(16) -0.0038(17)
C27 0.025(2) 0.019(2) 0.0161(19) -0.0068(17) -0.0041(17) -0.0107(18)
C28 0.0131(19) 0.0120(18) 0.0169(19) -0.0068(16) 0.0001(15) -0.0047(16)
C29 0.032(2) 0.026(2) 0.0150(19) -0.0100(18) 0.0021(17) -0.017(2)
C30 0.025(2) 0.019(2) 0.021(2) -0.0102(18) -0.0030(17) -0.0082(18)
C31 0.024(2) 0.019(2) 0.019(2) -0.0086(18) -0.0019(17) -0.0093(18)
C32 0.057(3) 0.025(2) 0.0118(19) -0.0053(18) -0.002(2) -0.020(2)
C33 0.046(3) 0.044(3) 0.020(2) -0.016(2) 0.003(2) -0.023(3)
C34 0.033(3) 0.030(2) 0.026(2) -0.019(2) -0.007(2) -0.005(2)
C35 0.044(3) 0.026(2) 0.024(2) -0.018(2) -0.005(2) -0.005(2)
C36 0.029(2) 0.020(2) 0.0164(19) -0.0070(18) -0.0053(17) -0.0095(19)
C37 0.034(3) 0.023(2) 0.021(2) -0.0086(19) 0.0015(19) -0.015(2)
C38 0.043(3) 0.028(2) 0.017(2) -0.0083(19) 0.0050(19) -0.022(2)
C39 0.024(2) 0.023(2) 0.018(2) -0.0088(18) -0.0003(17) -0.0062(19)
C40 0.030(3) 0.027(2) 0.028(2) -0.017(2) -0.007(2) -0.002(2)
C41 0.027(2) 0.028(2) 0.031(2) -0.019(2) -0.006(2) -0.001(2)
C42 0.028(2) 0.027(2) 0.023(2) -0.0045(19) -0.0035(19) -0.008(2)
C43 0.023(2) 0.027(2) 0.026(2) -0.002(2) -0.0056(19) -0.005(2)

loop_
_atom_type_symbol
_atom_type_description
_atom_type_scat_dispersion_real
_atom_type_scat_dispersion_imag
_atom_type_scat_source
C C 0.0033 0.0016 'International Tables Vol C Tables 4.2.6.8 and 6.1.1.4'
H H 0.0000 0.0000 'International Tables Vol C Tables 4.2.6.8 and 6.1.1.4'
N N 0.0061 0.0033 'International Tables Vol C Tables 4.2.6.8 and 6.1.1.4'
O O 0.0106 0.0060 'International Tables Vol C Tables 4.2.6.8 and 6.1.1.4'
Co Co 0.3494 0.9721 'International Tables Vol C Tables 4.2.6.8 and 6.1.1.4'

loop_
_geom_angle_atom_site_label_1
_geom_angle_atom_site_label_2
_geom_angle_atom_site_label_3
_geom_angle
_geom_angle_site_symmetry_1
_geom_angle_site_symmetry_3
_geom_angle_publ_flag
O12 Co1 O1 173.37(11) 1_545 . ?
O12 Co1 N5 89.14(12) 1_545 . ?
O1 Co1 N5 89.87(12) . . ?
O12 Co1 O17 83.81(11) 1_545 . ?
O1 Co1 O17 90.02(11) . . ?
N5 Co1 O17 102.54(12) . . ?
O12 Co1 O9 96.13(10) 1_545 . ?
O1 Co1 O9 85.06(10) . . ?
N5 Co1 O9 174.55(11) . . ?
O17 Co1 O9 79.51(10) . . ?
O12 Co1 O18 91.58(11) 1_545 . ?
O1 Co1 O18 94.98(11) . . ?
N5 Co1 O18 90.34(12) . . ?
O17 Co1 O18 166.22(10) . . ?
O9 Co1 O18 88.12(10) . . ?
N9 Co2 O11 89.31(12) . 1_545 ?
N9 Co2 O9 172.19(11) . . ?
O11 Co2 O9 93.03(11) 1_545 . ?
N9 Co2 N7 95.10(13) . 1_556 ?
O11 Co2 N7 92.38(12) 1_545 1_556 ?
O9 Co2 N7 92.24(12) . 1_556 ?
N9 Co2 O3 88.26(12) . 2_665 ?
O11 Co2 O3 177.54(11) 1_545 2_665 ?
O9 Co2 O3 89.32(11) . 2_665 ?
N7 Co2 O3 88.26(12) 1_556 2_665 ?
N9 Co2 O17 95.19(12) . . ?
O11 Co2 O17 92.13(10) 1_545 . ?
O9 Co2 O17 77.29(10) . . ?
N7 Co2 O17 168.80(11) 1_556 . ?
O3 Co2 O17 87.67(10) 2_665 . ?
C7 O1 Co1 124.9(2) . . ?
C14 O3 Co2 130.5(2) . 2_665 ?
C21 O9 Co2 128.9(2) . . ?
C21 O9 Co1 124.7(2) . . ?
Co2 O9 Co1 98.84(10) . . ?
C28 O11 Co2 124.9(2) . 1_565 ?
C28 O12 Co1 132.2(2) . 1_565 ?
O15" O15 O15' 171(5) . . ?
O15" O15 N4 71(3) . . ?
O15' O15 N4 101(4) . . ?
O15 O15' O15" 5(2) . . ?
O15 O15' N4 55(3) . . ?
O15" O15' N4 51(2) . . ?
O15 O15" O15' 5(3) . . ?
O15 O15" N4 81(3) . . ?
O15' O15" N4 77(3) . . ?
Co1 O17 Co2 93.67(10) . . ?
Co1 O17 H1A 111(3) . . ?
Co2 O17 H1A 136(3) . . ?
Co1 O17 H1B 117(3) . . ?
Co2 O17 H1B 90(3) . . ?
H1A O17 H1B 109(3) . . ?
Co1 O18 H2A 108(3) . . ?
Co1 O18 H2B 95(5) . . ?
H2A O18 H2B 103(2) . . ?
O5 N1 O6 123.8(4) . . ?
O5 N1 C2 119.3(3) . . ?
O6 N1 C2 116.9(3) . . ?
O8 N2 O7 122.6(4) . . ?
O8 N2 C9 119.5(3) . . ?
O7 N2 C9 117.9(3) . . ?
O13 N3 O14 123.8(4) . . ?
O13 N3 C16 117.8(3) . . ?
O14 N3 C16 118.4(4) . . ?
O15" N4 O16 111.6(10) . . ?
O15" N4 O15 27.5(7) . . ?
O16 N4 O15 124.8(6) . . ?
O15" N4 C23 124.0(12) . . ?
O16 N4 C23 118.1(3) . . ?
O15 N4 C23 117.1(6) . . ?
O15" N4 O15' 51.2(12) . . ?
O16 N4 O15' 128.0(13) . . ?
O15 N4 O15' 23.8(10) . . ?
C23 N4 O15' 108.2(12) . . ?
C29 N5 C30 105.4(3) . . ?
C29 N5 Co1 127.1(3) . . ?
C30 N5 Co1 125.0(3) . . ?
C29 N6 C31 107.4(3) . . ?
C29 N6 C32 124.6(3) . . ?
C31 N6 C32 128.0(3) . . ?
C36 N7 C37 105.2(3) . . ?
C36 N7 Co2 123.2(3) . 1_554 ?
C37 N7 Co2 131.4(3) . 1_554 ?
C36 N8 C38 106.8(3) . . ?
C36 N8 C35 125.2(4) . . ?
C38 N8 C35 127.9(3) . . ?
C39 N9 C40 105.4(3) . . ?
C39 N9 Co2 125.3(3) . . ?
C40 N9 Co2 128.9(3) . . ?
C39 N10 C41 107.0(3) . . ?
C39 N10 C42 125.8(3) . . ?
C41 N10 C42 126.1(3) . . ?
C6 C1 C2 117.0(3) . . ?
C6 C1 C8 118.8(4) . . ?
C2 C1 C8 123.6(4) . . ?
C3 C2 C1 122.6(4) . . ?
C3 C2 N1 116.8(3) . . ?
C1 C2 N1 120.6(3) . . ?
C2 C3 C4 119.1(4) . . ?
C2 C3 H3 120.4 . . ?
C4 C3 H3 120.4 . . ?
C3 C4 C5 119.1(4) . . ?
C3 C4 C7 120.4(3) . . ?
C5 C4 C7 120.5(4) . . ?
C6 C5 C4 120.6(4) . . ?
C6 C5 H5 119.7 . . ?
C4 C5 H5 119.7 . . ?
C5 C6 C1 121.6(4) . . ?
C5 C6 H6 119.2 . . ?
C1 C6 H6 119.2 . . ?
O1 C7 O2 125.8(3) . . ?
O1 C7 C4 117.3(3) . . ?
O2 C7 C4 116.8(3) . . ?
C9 C8 C13 116.1(3) . . ?
C9 C8 C1 128.7(3) . . ?
C13 C8 C1 115.2(3) . . ?
C10 C9 C8 122.6(3) . . ?
C10 C9 N2 116.8(3) . . ?
C8 C9 N2 120.5(3) . . ?
C9 C10 C11 119.3(4) . . ?
C9 C10 H10 120.4 . . ?
C11 C10 H10 120.4 . . ?
C12 C11 C10 119.1(3) . . ?
C12 C11 C14 119.8(3) . . ?
C10 C11 C14 120.9(3) . . ?
C13 C12 C11 120.2(3) . . ?
C13 C12 H12 119.9 . . ?
C11 C12 H12 119.9 . . ?
C12 C13 C8 122.1(4) . . ?
C12 C13 H13 119.0 . . ?
C8 C13 H13 119.0 . . ?
O4 C14 O3 125.3(3) . . ?
O4 C14 C11 116.8(3) . . ?
O3 C14 C11 117.8(3) . . ?
C16 C15 C20 115.8(3) . . ?
C16 C15 C22 126.0(3) . . ?
C20 C15 C22 118.0(3) . . ?
C17 C16 C15 123.3(3) . . ?
C17 C16 N3 116.1(4) . . ?
C15 C16 N3 120.5(3) . . ?
C16 C17 C18 119.2(4) . . ?
C16 C17 H17 120.4 . . ?
C18 C17 H17 120.4 . . ?
C19 C18 C17 119.4(3) . . ?
C19 C18 C21 122.0(3) . . ?
C17 C18 C21 118.4(3) . . ?
C18 C19 C20 120.7(4) . . ?
C18 C19 H19 119.6 . . ?
C20 C19 H19 119.6 . . ?
C19 C20 C15 121.6(4) . . ?
C19 C20 H20 119.2 . . ?
C15 C20 H20 119.2 . . ?
O10 C21 O9 124.7(3) . . ?
O10 C21 C18 120.0(3) . . ?
O9 C21 C18 115.2(3) . . ?
C27 C22 C23 116.6(3) . . ?
C27 C22 C15 116.8(3) . . ?
C23 C22 C15 126.6(3) . . ?
C24 C23 C22 122.8(3) . . ?
C24 C23 N4 117.1(3) . . ?
C22 C23 N4 120.1(3) . . ?
C23 C24 C25 119.5(3) . . ?
C23 C24 H24 120.2 . . ?
C25 C24 H24 120.2 . . ?
C24 C25 C26 118.7(3) . . ?
C24 C25 C28 122.2(3) . . ?
C26 C25 C28 119.0(3) . . ?
C27 C26 C25 121.0(4) . . ?
C27 C26 H26 119.5 . . ?
C25 C26 H26 119.5 . . ?
C26 C27 C22 121.4(3) . . ?
C26 C27 H27 119.3 . . ?
C22 C27 H27 119.3 . . ?
O12 C28 O11 127.4(3) . . ?
O12 C28 C25 116.4(3) . . ?
O11 C28 C25 116.2(3) . . ?
N5 C29 N6 111.0(3) . . ?
N5 C29 H29 124.5 . . ?
N6 C29 H29 124.5 . . ?
C31 C30 N5 110.3(4) . . ?
C31 C30 H30 124.8 . . ?
N5 C30 H30 124.8 . . ?
C30 C31 N6 105.9(3) . . ?
C30 C31 H31 127.1 . . ?
N6 C31 H31 127.1 . . ?
N6 C32 C33 112.0(4) . . ?
N6 C32 H32A 109.2 . . ?
C33 C32 H32A 109.2 . . ?
N6 C32 H32B 109.2 . . ?
C33 C32 H32B 109.2 . . ?
H32A C32 H32B 107.9 . . ?
C32 C33 C34 115.6(4) . . ?
C32 C33 H33A 108.4 . . ?
C34 C33 H33A 108.4 . . ?
C32 C33 H33B 108.4 . . ?
C34 C33 H33B 108.4 . . ?
H33A C33 H33B 107.4 . . ?
C35 C34 C33 112.6(4) . . ?
C35 C34 H34A 109.1 . . ?
C33 C34 H34A 109.1 . . ?
C35 C34 H34B 109.1 . . ?
C33 C34 H34B 109.1 . . ?
H34A C34 H34B 107.8 . . ?
N8 C35 C34 112.6(4) . . ?
N8 C35 H35A 109.1 . . ?
C34 C35 H35A 109.1 . . ?
N8 C35 H35B 109.1 . . ?
C34 C35 H35B 109.1 . . ?
H35A C35 H35B 107.8 . . ?
N7 C36 N8 112.2(4) . . ?
N7 C36 H36 123.9 . . ?
N8 C36 H36 123.9 . . ?
C38 C37 N7 110.0(4) . . ?
C38 C37 H37 125.0 . . ?
N7 C37 H37 125.0 . . ?
C37 C38 N8 105.8(3) . . ?
C37 C38 H38 127.1 . . ?
N8 C38 H38 127.1 . . ?
N9 C39 N10 111.7(3) . . ?
N9 C39 H39 124.2 . . ?
N10 C39 H39 124.2 . . ?
C41 C40 N9 109.5(4) . . ?
C41 C40 H40 125.3 . . ?
N9 C40 H40 125.3 . . ?
C40 C41 N10 106.4(4) . . ?
C40 C41 H41 126.8 . . ?
N10 C41 H41 126.8 . . ?
N10 C42 C43 110.0(4) . . ?
N10 C42 H42A 109.7 . . ?
C43 C42 H42A 109.7 . . ?
N10 C42 H42B 109.7 . . ?
C43 C42 H42B 109.7 . . ?
H42A C42 H42B 108.2 . . ?
C43 C43 C42 113.7(5) 2_646 . ?
C43 C43 H43A 108.8 2_646 . ?
C42 C43 H43A 108.8 . . ?
C43 C43 H43B 108.8 2_646 . ?
C42 C43 H43B 108.8 . . ?
H43A C43 H43B 107.7 . . ?

loop_
_geom_bond_atom_site_label_1
_geom_bond_atom_site_label_2
_geom_bond_distance
_geom_bond_site_symmetry_2
_geom_bond_publ_flag
Co1 O12 2.059(3) 1_545 ?
Co1 O1 2.081(3) . ?
Co1 N5 2.089(3) . ?
Co1 O17 2.135(3) . ?
Co1 O9 2.144(2) . ?
Co1 O18 2.147(3) . ?
Co2 N9 2.060(3) . ?
Co2 O11 2.074(3) 1_545 ?
Co2 O9 2.097(3) . ?
Co2 N7 2.101(3) 1_556 ?
Co2 O3 2.127(3) 2_665 ?
Co2 O17 2.279(3) . ?
O1 C7 1.262(4) . ?
O2 C7 1.266(5) . ?
O3 C14 1.271(5) . ?
O3 Co2 2.127(3) 2_665 ?
O4 C14 1.260(4) . ?
O5 N1 1.224(4) . ?
O6 N1 1.236(4) . ?
O7 N2 1.229(5) . ?
O8 N2 1.207(4) . ?
O9 C21 1.299(5) . ?
O10 C21 1.230(5) . ?
O11 C28 1.265(4) . ?
O11 Co2 2.074(3) 1_565 ?
O12 C28 1.244(4) . ?
O12 Co1 2.059(3) 1_565 ?
O13 N3 1.216(5) . ?
O14 N3 1.228(4) . ?
O15 O15" 0.577(15) . ?
O15 O15' 0.606(18) . ?
O15 N4 1.234(13) . ?
O15' O15" 1.18(3) . ?
O15' N4 1.48(3) . ?
O15" N4 1.18(3) . ?
O16 N4 1.229(5) . ?
O17 H1A 0.952(19) . ?
O17 H1B 0.972(19) . ?
O18 H2A 0.983(19) . ?
O18 H2B 0.992(19) . ?
N1 C2 1.475(5) . ?
N2 C9 1.474(5) . ?
N3 C16 1.477(5) . ?
N4 C23 1.468(5) . ?
N5 C29 1.317(5) . ?
N5 C30 1.381(5) . ?
N6 C29 1.354(5) . ?
N6 C31 1.373(5) . ?
N6 C32 1.481(5) . ?
N7 C36 1.320(5) . ?
N7 C37 1.374(5) . ?
N7 Co2 2.101(3) 1_554 ?
N8 C36 1.344(5) . ?
N8 C38 1.380(5) . ?
N8 C35 1.466(5) . ?
N9 C39 1.317(5) . ?
N9 C40 1.386(5) . ?
N10 C39 1.347(5) . ?
N10 C41 1.374(5) . ?
N10 C42 1.459(5) . ?
C1 C6 1.387(6) . ?
C1 C2 1.402(5) . ?
C1 C8 1.494(5) . ?
C2 C3 1.384(5) . ?
C3 C4 1.395(6) . ?
C3 H3 0.9300 . ?
C4 C5 1.396(5) . ?
C4 C7 1.509(5) . ?
C5 C6 1.381(5) . ?
C5 H5 0.9300 . ?
C6 H6 0.9300 . ?
C8 C9 1.396(5) . ?
C8 C13 1.398(5) . ?
C9 C10 1.384(5) . ?
C10 C11 1.394(5) . ?
C10 H10 0.9300 . ?
C11 C12 1.390(5) . ?
C11 C14 1.509(5) . ?
C12 C13 1.377(5) . ?
C12 H12 0.9300 . ?
C13 H13 0.9300 . ?
C15 C16 1.405(5) . ?
C15 C20 1.407(5) . ?
C15 C22 1.494(5) . ?
C16 C17 1.383(5) . ?
C17 C18 1.394(5) . ?
C17 H17 0.9300 . ?
C18 C19 1.385(6) . ?
C18 C21 1.516(5) . ?
C19 C20 1.391(5) . ?
C19 H19 0.9300 . ?
C20 H20 0.9300 . ?
C22 C27 1.395(5) . ?
C22 C23 1.399(5) . ?
C23 C24 1.390(5) . ?
C24 C25 1.390(5) . ?
C24 H24 0.9300 . ?
C25 C26 1.395(5) . ?
C25 C28 1.521(5) . ?
C26 C27 1.389(5) . ?
C26 H26 0.9300 . ?
C27 H27 0.9300 . ?
C29 H29 0.9300 . ?
C30 C31 1.345(5) . ?
C30 H30 0.9300 . ?
C31 H31 0.9300 . ?
C32 C33 1.517(6) . ?
C32 H32A 0.9700 . ?
C32 H32B 0.9700 . ?
C33 C34 1.531(6) . ?
C33 H33A 0.9700 . ?
C33 H33B 0.9700 . ?
C34 C35 1.522(6) . ?
C34 H34A 0.9700 . ?
C34 H34B 0.9700 . ?
C35 H35A 0.9700 . ?
C35 H35B 0.9700 . ?
C36 H36 0.9300 . ?
C37 C38 1.365(6) . ?
C37 H37 0.9300 . ?
C38 H38 0.9300 . ?
C39 H39 0.9300 . ?
C40 C41 1.354(6) . ?
C40 H40 0.9300 . ?
C41 H41 0.9300 . ?
C42 C43 1.526(6) . ?
C42 H42A 0.9700 . ?
C42 H42B 0.9700 . ?
C43 C43 1.522(9) 2_646 ?
C43 H43A 0.9700 . ?
C43 H43B 0.9700 . ?

loop_
_geom_hbond_atom_site_label_D
_geom_hbond_atom_site_label_H
_geom_hbond_atom_site_label_A
_geom_hbond_distance_DH
_geom_hbond_distance_HA
_geom_hbond_distance_DA
_geom_hbond_angle_DHA
_geom_hbond_site_symmetry_A
O18 H2A O10 0.983(19) 1.98(3) 2.821(4) 142(4) .
O18 H2B O2 0.992(19) 1.63(2) 2.601(4) 165(6) .
O17 H1A O4 0.952(19) 1.89(3) 2.766(4) 152(4) 1_545
O17 H1B O4 0.972(19) 1.59(2) 2.559(4) 177(5) 2_665
O17 H1B O3 0.972(19) 2.48(4) 3.054(4) 118(4) 2_665
